data_7159674
loop_
_publ_author_name
'Zhu, Ling-Yun'
'Sun, Jing'
'Liu, Dan'
'Yan, Chao-Guo'

_publ_section_title
;
 Construction of diverse spirooxindoles <i>via</i> a domino reaction of
 arylamines, but-2-ynedioates and 3-hydroxy-3-(indol-3-yl)indolin-2-ones.
;
_journal_issue 47
_journal_name_full 'Organic &amp; biomolecular chemistry'
_journal_page_first 9392
_journal_page_last 9397
_journal_paper_doi 10.1039/d3ob01560b
_journal_volume 21
_journal_year 2023
_chemical_formula_moiety 'C35 H29 N3 O5'
_chemical_formula_sum 'C35 H29 N3 O5'
_chemical_formula_weight 571.61
_space_group_crystal_system triclinic
_space_group_IT_number 2
_space_group_name_Hall '-P 1'
_space_group_name_H-M_alt 'P -1'
_atom_sites_solution_hydrogens geom
_audit_creation_method SHELXL-2014/7
_audit_update_record
;
2023-09-23 deposited with the CCDC.	2023-11-10 downloaded from the CCDC.
;
_cell_angle_alpha 106.892(8)
_cell_angle_beta 93.952(8)
_cell_angle_gamma 94.154(8)
_cell_formula_units_Z 2
_cell_length_a 8.803(2)
_cell_length_b 11.433(3)
_cell_length_c 18.190(5)
_cell_measurement_reflns_used 5457
_cell_measurement_temperature 296(2)
_cell_measurement_theta_max 21.84
_cell_measurement_theta_min 2.35
_cell_volume 1739.4(8)
_computing_structure_refinement 'SHELXL-2014/7 (Sheldrick, 2014)'
_diffrn_ambient_temperature 296(2)
_diffrn_measured_fraction_theta_full 0.991
_diffrn_measured_fraction_theta_max 0.992
_diffrn_measurement_device_type 'Bruker APEX-II CCD'
_diffrn_measurement_method '\f and \w scans'
_diffrn_radiation_type MoK\a
_diffrn_radiation_wavelength 0.71073
_diffrn_reflns_av_R_equivalents 0.0735
_diffrn_reflns_av_unetI/netI 0.0940
_diffrn_reflns_Laue_measured_fraction_full 0.991
_diffrn_reflns_Laue_measured_fraction_max 0.992
_diffrn_reflns_limit_h_max 10
_diffrn_reflns_limit_h_min -10
_diffrn_reflns_limit_k_max 13
_diffrn_reflns_limit_k_min -14
_diffrn_reflns_limit_l_max 22
_diffrn_reflns_limit_l_min -22
_diffrn_reflns_number 24438
_diffrn_reflns_point_group_measured_fraction_full 0.991
_diffrn_reflns_point_group_measured_fraction_max 0.992
_diffrn_reflns_theta_full 25.242
_diffrn_reflns_theta_max 26.000
_diffrn_reflns_theta_min 1.890
_exptl_absorpt_coefficient_mu 0.074
_exptl_absorpt_correction_T_max 0.7456
_exptl_absorpt_correction_T_min 0.6364
_exptl_absorpt_correction_type multi-scan
_exptl_absorpt_process_details sadabs
_exptl_crystal_colour colorless
_exptl_crystal_density_diffrn 1.091
_exptl_crystal_description block
_exptl_crystal_F_000 600
_exptl_crystal_size_max 0.240
_exptl_crystal_size_mid 0.220
_exptl_crystal_size_min 0.200
_refine_diff_density_max 0.235
_refine_diff_density_min -0.286
_refine_diff_density_rms 0.056
_refine_ls_extinction_method none
_refine_ls_goodness_of_fit_ref 1.018
_refine_ls_hydrogen_treatment constr
_refine_ls_matrix_type full
_refine_ls_number_parameters 390
_refine_ls_number_reflns 6781
_refine_ls_number_restraints 0
_refine_ls_restrained_S_all 1.018
_refine_ls_R_factor_all 0.1504
_refine_ls_R_factor_gt 0.0732
_refine_ls_shift/su_max 0.000
_refine_ls_shift/su_mean 0.000
_refine_ls_structure_factor_coef Fsqd
_refine_ls_weighting_details 'w=1/[\s^2^(Fo^2^)+(0.1255P)^2^+0.2249P] where P=(Fo^2^+2Fc^2^)/3'
_refine_ls_weighting_scheme calc
_refine_ls_wR_factor_gt 0.1966
_refine_ls_wR_factor_ref 0.2380
_reflns_Friedel_coverage 0.000
_reflns_number_gt 3505
_reflns_number_total 6781
_reflns_threshold_expression 'I > 2\s(I)'
_cod_data_source_file d3ob01560b2.cif
_cod_data_source_block 5a
_cod_depositor_comments 'Adding full bibliography for 7159670--7159676.cif.'
_cod_original_cell_volume 1739.4(7)
_cod_database_code 7159674
_shelx_shelxl_version_number 2014/7
_shelx_space_group_comment
;
The symmetry employed for this shelxl refinement is uniquely defined
by the following loop, which should always be used as a source of
symmetry information in preference to the above space-group names.
They are only intended as comments.
;
_shelx_estimated_absorpt_t_min 0.983
_shelx_estimated_absorpt_t_max 0.985

loop_
_space_group_symop_operation_xyz
'x, y, z'
'-x, -y, -z'

loop_
_atom_site_label
_atom_site_type_symbol
_atom_site_fract_x
_atom_site_fract_y
_atom_site_fract_z
_atom_site_U_iso_or_equiv
_atom_site_adp_type
_atom_site_occupancy
_atom_site_site_symmetry_order
_atom_site_calc_flag
_atom_site_refinement_flags_posn
_atom_site_refinement_flags_adp
_atom_site_refinement_flags_occupancy
_atom_site_disorder_assembly
_atom_site_disorder_group
C1 C 0.0392(4) 0.3452(4) -0.1881(2) 0.0691(11) Uani 1 1 d . . . . .
H1 H 0.0121 0.2904 -0.1610 0.083 Uiso 1 1 calc R U . . .
C2 C -0.0156(6) 0.3204(5) -0.2640(3) 0.1036(16) Uani 1 1 d . . . . .
H2 H -0.0802 0.2497 -0.2884 0.124 Uiso 1 1 calc R U . . .
C3 C 0.0267(6) 0.4018(5) -0.3038(3) 0.1005(16) Uani 1 1 d . . . . .
H3 H -0.0101 0.3858 -0.3553 0.121 Uiso 1 1 calc R U . . .
C4 C 0.1214(6) 0.5051(5) -0.2686(3) 0.0919(14) Uani 1 1 d . . . . .
H4 H 0.1502 0.5592 -0.2959 0.110 Uiso 1 1 calc R U . . .
C5 C 0.1741(5) 0.5289(3) -0.1928(2) 0.0692(11) Uani 1 1 d . . . . .
H5 H 0.2388 0.5998 -0.1687 0.083 Uiso 1 1 calc R U . . .
C6 C 0.1333(3) 0.4500(3) -0.15147(18) 0.0450(8) Uani 1 1 d . . . . .
C7 C 0.1886(4) 0.4803(3) -0.06739(18) 0.0472(8) Uani 1 1 d . . . . .
H7A H 0.2624 0.5522 -0.0537 0.057 Uiso 1 1 calc R U . . .
H7B H 0.1027 0.5011 -0.0370 0.057 Uiso 1 1 calc R U . . .
C8 C 0.4062(3) 0.3481(3) -0.06527(16) 0.0362(7) Uani 1 1 d . . . . .
C9 C 0.5063(3) 0.3965(3) -0.10626(18) 0.0491(8) Uani 1 1 d . . . . .
H9 H 0.4831 0.4624 -0.1239 0.059 Uiso 1 1 calc R U . . .
C10 C 0.6420(4) 0.3443(3) -0.12039(19) 0.0532(9) Uani 1 1 d . . . . .
H10 H 0.7119 0.3756 -0.1476 0.064 Uiso 1 1 calc R U . . .
C11 C 0.6750(3) 0.2462(3) -0.09452(19) 0.0513(8) Uani 1 1 d . . . . .
H11 H 0.7670 0.2120 -0.1045 0.062 Uiso 1 1 calc R U . . .
C12 C 0.5740(3) 0.1984(3) -0.05429(17) 0.0444(8) Uani 1 1 d . . . . .
H12 H 0.5965 0.1314 -0.0377 0.053 Uiso 1 1 calc R U . . .
C13 C 0.4394(3) 0.2500(2) -0.03855(15) 0.0350(7) Uani 1 1 d . . . . .
C14 C 0.3067(3) 0.2178(3) 0.00430(16) 0.0353(7) Uani 1 1 d . . . . .
C15 C 0.1897(3) 0.3041(3) -0.01218(16) 0.0354(7) Uani 1 1 d . . . . .
C16 C 0.1194(3) -0.0907(3) -0.1128(2) 0.0490(8) Uani 1 1 d . . . . .
C17 C 0.0555(4) -0.1719(3) -0.1827(3) 0.0682(11) Uani 1 1 d . . . . .
H17 H 0.0052 -0.2476 -0.1851 0.082 Uiso 1 1 calc R U . . .
C18 C 0.0692(5) -0.1364(4) -0.2478(3) 0.0867(13) Uani 1 1 d . . . . .
H18 H 0.0277 -0.1895 -0.2951 0.104 Uiso 1 1 calc R U . . .
C19 C 0.1427(5) -0.0241(4) -0.2455(2) 0.0787(12) Uani 1 1 d . . . . .
H19 H 0.1498 -0.0033 -0.2910 0.094 Uiso 1 1 calc R U . . .
C20 C 0.2051(4) 0.0567(3) -0.17696(19) 0.0599(9) Uani 1 1 d . . . . .
H20 H 0.2551 0.1318 -0.1758 0.072 Uiso 1 1 calc R U . . .
C21 C 0.1931(3) 0.0255(3) -0.10895(18) 0.0426(7) Uani 1 1 d . . . . .
C22 C 0.2383(3) 0.0856(3) -0.02896(16) 0.0357(7) Uani 1 1 d . . . . .
C23 C 0.1916(3) 0.0074(3) 0.01015(19) 0.0428(8) Uani 1 1 d . . . . .
H23 H 0.2039 0.0241 0.0635 0.051 Uiso 1 1 calc R U . . .
C24 C 0.5160(4) 0.2264(3) 0.19612(19) 0.0543(9) Uani 1 1 d . . . . .
H24 H 0.5927 0.1859 0.2130 0.065 Uiso 1 1 calc R U . . .
C25 C 0.4665(3) 0.1937(3) 0.11955(18) 0.0476(8) Uani 1 1 d . . . . .
H25 H 0.5089 0.1300 0.0854 0.057 Uiso 1 1 calc R U . . .
C26 C 0.3538(3) 0.2534(3) 0.09103(17) 0.0387(7) Uani 1 1 d . . . . .
C27 C 0.2925(3) 0.3461(3) 0.14465(18) 0.0452(8) Uani 1 1 d . . . . .
H27 H 0.2162 0.3872 0.1279 0.054 Uiso 1 1 calc R U . . .
C28 C 0.3416(4) 0.3790(3) 0.22205(19) 0.0552(9) Uani 1 1 d . . . . .
H28 H 0.2991 0.4423 0.2566 0.066 Uiso 1 1 calc R U . . .
C29 C 0.4534(4) 0.3190(3) 0.24888(19) 0.0524(9) Uani 1 1 d . . . . .
C30 C 0.5603(4) 0.2874(4) 0.3701(2) 0.0628(10) Uani 1 1 d . . . . .
C31 C 0.5092(6) 0.1531(4) 0.3474(2) 0.0737(11) Uani 1 1 d . . . . .
C32 C 0.3100(7) 0.0002(4) 0.2844(4) 0.146(2) Uani 1 1 d . . . . .
H32A H 0.3813 -0.0431 0.2515 0.220 Uiso 1 1 calc R U . . .
H32B H 0.2126 -0.0078 0.2553 0.220 Uiso 1 1 calc R U . . .
H32C H 0.2987 -0.0339 0.3264 0.220 Uiso 1 1 calc R U . . .
C33 C 0.6514(5) 0.3336(4) 0.4370(2) 0.0753(11) Uani 1 1 d . . . . .
H33 H 0.6826 0.2791 0.4630 0.090 Uiso 1 1 calc R U . . .
C34 C 0.7023(5) 0.4600(4) 0.4699(2) 0.0741(11) Uani 1 1 d . . . . .
C35 C 0.8565(6) 0.6086(5) 0.5699(3) 0.1140(18) Uani 1 1 d . . . . .
H35A H 0.7734 0.6561 0.5874 0.171 Uiso 1 1 calc R U . . .
H35B H 0.9071 0.6406 0.5338 0.171 Uiso 1 1 calc R U . . .
H35C H 0.9279 0.6130 0.6132 0.171 Uiso 1 1 calc R U . . .
N1 N 0.2589(3) 0.3810(2) -0.04716(14) 0.0405(6) Uani 1 1 d . . . . .
N2 N 0.1239(3) -0.0995(2) -0.04014(17) 0.0489(7) Uani 1 1 d . . . . .
H2A H 0.0894 -0.1628 -0.0277 0.059 Uiso 1 1 calc R U . . .
N3 N 0.5034(4) 0.3572(3) 0.32855(16) 0.0695(9) Uani 1 1 d . . . . .
H3A H 0.4967 0.4330 0.3531 0.083 Uiso 1 1 calc R U . . .
O1 O 0.0567(2) 0.30480(18) 0.00362(12) 0.0460(5) Uani 1 1 d . . . . .
O2 O 0.5857(4) 0.0777(3) 0.35966(19) 0.1092(11) Uani 1 1 d . . . . .
O3 O 0.3663(4) 0.1291(3) 0.31475(17) 0.0873(9) Uani 1 1 d . . . . .
O4 O 0.6644(4) 0.5411(3) 0.44449(16) 0.0952(10) Uani 1 1 d . . . . .
O5 O 0.7982(4) 0.4829(3) 0.53307(17) 0.1029(10) Uani 1 1 d . . . . .

loop_
_atom_site_aniso_label
_atom_site_aniso_U_11
_atom_site_aniso_U_22
_atom_site_aniso_U_33
_atom_site_aniso_U_23
_atom_site_aniso_U_13
_atom_site_aniso_U_12
C1 0.062(2) 0.070(3) 0.082(3) 0.038(2) -0.004(2) -0.010(2)
C2 0.117(4) 0.093(4) 0.096(4) 0.036(3) -0.029(3) -0.017(3)
C3 0.127(4) 0.106(4) 0.067(3) 0.030(3) -0.015(3) 0.014(3)
C4 0.126(4) 0.087(3) 0.076(3) 0.047(3) -0.001(3) 0.009(3)
C5 0.085(3) 0.053(2) 0.077(3) 0.035(2) -0.001(2) 0.002(2)
C6 0.0393(17) 0.043(2) 0.061(2) 0.0265(16) 0.0089(15) 0.0133(15)
C7 0.0482(19) 0.0369(19) 0.066(2) 0.0259(16) 0.0131(16) 0.0145(15)
C8 0.0315(16) 0.0334(17) 0.0441(16) 0.0117(14) 0.0049(13) 0.0046(13)
C9 0.0464(19) 0.045(2) 0.064(2) 0.0286(17) 0.0085(16) 0.0029(15)
C10 0.0436(19) 0.056(2) 0.065(2) 0.0254(18) 0.0161(16) 0.0004(16)
C11 0.0341(17) 0.052(2) 0.071(2) 0.0208(18) 0.0101(16) 0.0104(15)
C12 0.0347(17) 0.0441(19) 0.060(2) 0.0229(16) 0.0058(15) 0.0078(14)
C13 0.0338(16) 0.0286(16) 0.0434(16) 0.0124(13) 0.0012(13) 0.0023(13)
C14 0.0301(15) 0.0310(16) 0.0492(17) 0.0181(14) 0.0050(13) 0.0044(12)
C15 0.0322(17) 0.0332(17) 0.0425(16) 0.0146(13) -0.0002(13) 0.0026(13)
C16 0.0331(17) 0.0373(19) 0.078(2) 0.0182(18) 0.0061(16) 0.0067(14)
C17 0.053(2) 0.045(2) 0.095(3) 0.007(2) -0.004(2) -0.0043(17)
C18 0.083(3) 0.077(3) 0.077(3) -0.004(2) -0.019(2) -0.010(2)
C19 0.092(3) 0.076(3) 0.059(2) 0.014(2) -0.007(2) -0.008(2)
C20 0.067(2) 0.052(2) 0.058(2) 0.0163(19) -0.0020(18) -0.0047(18)
C21 0.0356(17) 0.0339(18) 0.060(2) 0.0174(15) 0.0036(14) 0.0012(13)
C22 0.0276(15) 0.0310(16) 0.0540(19) 0.0198(15) 0.0067(13) 0.0063(12)
C23 0.0305(16) 0.043(2) 0.062(2) 0.0240(17) 0.0068(14) 0.0089(14)
C24 0.049(2) 0.063(2) 0.056(2) 0.0274(19) -0.0028(16) 0.0087(17)
C25 0.0440(18) 0.049(2) 0.055(2) 0.0207(16) 0.0066(15) 0.0143(15)
C26 0.0338(16) 0.0348(17) 0.0528(18) 0.0213(15) 0.0075(14) 0.0003(13)
C27 0.0501(19) 0.0371(18) 0.054(2) 0.0228(16) 0.0029(15) 0.0052(15)
C28 0.070(2) 0.039(2) 0.055(2) 0.0113(16) 0.0082(18) 0.0061(17)
C29 0.059(2) 0.050(2) 0.049(2) 0.0199(17) -0.0054(17) -0.0021(17)
C30 0.080(3) 0.063(3) 0.050(2) 0.0239(19) 0.0031(19) 0.009(2)
C31 0.098(3) 0.067(3) 0.059(2) 0.024(2) 0.011(2) 0.006(3)
C32 0.163(6) 0.065(4) 0.194(6) 0.029(4) -0.017(5) -0.032(4)
C33 0.094(3) 0.075(3) 0.058(2) 0.025(2) -0.006(2) 0.012(2)
C34 0.090(3) 0.078(3) 0.053(2) 0.021(2) -0.010(2) 0.006(2)
C35 0.127(4) 0.099(4) 0.092(3) 0.006(3) -0.036(3) -0.008(3)
N1 0.0369(14) 0.0355(14) 0.0566(15) 0.0234(12) 0.0081(11) 0.0082(11)
N2 0.0357(14) 0.0316(15) 0.086(2) 0.0283(15) 0.0084(14) 0.0021(12)
N3 0.095(2) 0.057(2) 0.0537(18) 0.0162(15) -0.0075(16) 0.0061(17)
O1 0.0335(12) 0.0449(13) 0.0683(14) 0.0289(11) 0.0071(10) 0.0092(9)
O2 0.145(3) 0.075(2) 0.116(3) 0.040(2) -0.002(2) 0.027(2)
O3 0.101(2) 0.067(2) 0.095(2) 0.0298(16) 0.0032(18) -0.0061(16)
O4 0.128(3) 0.074(2) 0.0777(19) 0.0226(17) -0.0225(17) -0.0003(18)
O5 0.124(3) 0.097(2) 0.0742(19) 0.0167(17) -0.0366(18) -0.0005(19)

loop_
_atom_type_symbol
_atom_type_description
_atom_type_scat_dispersion_real
_atom_type_scat_dispersion_imag
_atom_type_scat_source
C C 0.0033 0.0016 'International Tables Vol C Tables 4.2.6.8 and 6.1.1.4'
H H 0.0000 0.0000 'International Tables Vol C Tables 4.2.6.8 and 6.1.1.4'
N N 0.0061 0.0033 'International Tables Vol C Tables 4.2.6.8 and 6.1.1.4'
O O 0.0106 0.0060 'International Tables Vol C Tables 4.2.6.8 and 6.1.1.4'

loop_
_geom_angle_atom_site_label_1
_geom_angle_atom_site_label_2
_geom_angle_atom_site_label_3
_geom_angle
_geom_angle_site_symmetry_1
_geom_angle_site_symmetry_3
_geom_angle_publ_flag
C6 C1 C2 120.8(4) . . ?
C6 C1 H1 119.6 . . ?
C2 C1 H1 119.6 . . ?
C1 C2 C3 119.1(4) . . ?
C1 C2 H2 120.4 . . ?
C3 C2 H2 120.4 . . ?
C4 C3 C2 120.7(4) . . ?
C4 C3 H3 119.6 . . ?
C2 C3 H3 119.6 . . ?
C3 C4 C5 119.4(4) . . ?
C3 C4 H4 120.3 . . ?
C5 C4 H4 120.3 . . ?
C4 C5 C6 121.2(4) . . ?
C4 C5 H5 119.4 . . ?
C6 C5 H5 119.4 . . ?
C1 C6 C5 118.7(3) . . ?
C1 C6 C7 121.1(3) . . ?
C5 C6 C7 120.2(3) . . ?
N1 C7 C6 113.8(2) . . ?
N1 C7 H7A 108.8 . . ?
C6 C7 H7A 108.8 . . ?
N1 C7 H7B 108.8 . . ?
C6 C7 H7B 108.8 . . ?
H7A C7 H7B 107.7 . . ?
C9 C8 C13 121.6(3) . . ?
C9 C8 N1 128.5(3) . . ?
C13 C8 N1 109.8(2) . . ?
C8 C9 C10 118.0(3) . . ?
C8 C9 H9 121.0 . . ?
C10 C9 H9 121.0 . . ?
C11 C10 C9 120.7(3) . . ?
C11 C10 H10 119.7 . . ?
C9 C10 H10 119.7 . . ?
C12 C11 C10 120.7(3) . . ?
C12 C11 H11 119.6 . . ?
C10 C11 H11 119.6 . . ?
C11 C12 C13 119.6(3) . . ?
C11 C12 H12 120.2 . . ?
C13 C12 H12 120.2 . . ?
C12 C13 C8 119.3(3) . . ?
C12 C13 C14 131.5(3) . . ?
C8 C13 C14 109.1(2) . . ?
C22 C14 C13 113.0(2) . . ?
C22 C14 C26 113.1(2) . . ?
C13 C14 C26 110.6(2) . . ?
C22 C14 C15 109.2(2) . . ?
C13 C14 C15 100.6(2) . . ?
C26 C14 C15 109.6(2) . . ?
O1 C15 N1 124.8(3) . . ?
O1 C15 C14 126.4(3) . . ?
N1 C15 C14 108.8(2) . . ?
N2 C16 C17 131.0(3) . . ?
N2 C16 C21 107.7(3) . . ?
C17 C16 C21 121.3(3) . . ?
C18 C17 C16 117.5(4) . . ?
C18 C17 H17 121.3 . . ?
C16 C17 H17 121.3 . . ?
C17 C18 C19 122.3(4) . . ?
C17 C18 H18 118.9 . . ?
C19 C18 H18 118.9 . . ?
C20 C19 C18 120.6(4) . . ?
C20 C19 H19 119.7 . . ?
C18 C19 H19 119.7 . . ?
C19 C20 C21 119.4(3) . . ?
C19 C20 H20 120.3 . . ?
C21 C20 H20 120.3 . . ?
C20 C21 C16 118.9(3) . . ?
C20 C21 C22 135.1(3) . . ?
C16 C21 C22 106.0(3) . . ?
C23 C22 C21 106.9(3) . . ?
C23 C22 C14 127.6(3) . . ?
C21 C22 C14 125.1(2) . . ?
C22 C23 N2 110.0(3) . . ?
C22 C23 H23 125.0 . . ?
N2 C23 H23 125.0 . . ?
C25 C24 C29 120.8(3) . . ?
C25 C24 H24 119.6 . . ?
C29 C24 H24 119.6 . . ?
C24 C25 C26 121.8(3) . . ?
C24 C25 H25 119.1 . . ?
C26 C25 H25 119.1 . . ?
C27 C26 C25 116.7(3) . . ?
C27 C26 C14 123.2(3) . . ?
C25 C26 C14 120.1(3) . . ?
C28 C27 C26 121.7(3) . . ?
C28 C27 H27 119.2 . . ?
C26 C27 H27 119.2 . . ?
C27 C28 C29 120.6(3) . . ?
C27 C28 H28 119.7 . . ?
C29 C28 H28 119.7 . . ?
C28 C29 C24 118.4(3) . . ?
C28 C29 N3 119.0(3) . . ?
C24 C29 N3 122.5(3) . . ?
N3 C30 C33 123.6(4) . . ?
N3 C30 C31 119.6(3) . . ?
C33 C30 C31 116.4(4) . . ?
O2 C31 O3 124.2(4) . . ?
O2 C31 C30 124.0(4) . . ?
O3 C31 C30 111.7(4) . . ?
O3 C32 H32A 109.5 . . ?
O3 C32 H32B 109.5 . . ?
H32A C32 H32B 109.5 . . ?
O3 C32 H32C 109.5 . . ?
H32A C32 H32C 109.5 . . ?
H32B C32 H32C 109.5 . . ?
C30 C33 C34 124.1(4) . . ?
C30 C33 H33 118.0 . . ?
C34 C33 H33 118.0 . . ?
O4 C34 O5 121.6(4) . . ?
O4 C34 C33 124.9(4) . . ?
O5 C34 C33 113.5(4) . . ?
O5 C35 H35A 109.5 . . ?
O5 C35 H35B 109.5 . . ?
H35A C35 H35B 109.5 . . ?
O5 C35 H35C 109.5 . . ?
H35A C35 H35C 109.5 . . ?
H35B C35 H35C 109.5 . . ?
C15 N1 C8 111.0(2) . . ?
C15 N1 C7 125.0(2) . . ?
C8 N1 C7 123.9(2) . . ?
C16 N2 C23 109.3(3) . . ?
C16 N2 H2A 125.3 . . ?
C23 N2 H2A 125.3 . . ?
C30 N3 C29 126.9(3) . . ?
C30 N3 H3A 116.6 . . ?
C29 N3 H3A 116.6 . . ?
C31 O3 C32 116.1(4) . . ?
C34 O5 C35 117.2(4) . . ?

loop_
_geom_bond_atom_site_label_1
_geom_bond_atom_site_label_2
_geom_bond_distance
_geom_bond_site_symmetry_2
_geom_bond_publ_flag
C1 C6 1.371(5) . ?
C1 C2 1.372(6) . ?
C1 H1 0.9300 . ?
C2 C3 1.381(6) . ?
C2 H2 0.9300 . ?
C3 C4 1.358(6) . ?
C3 H3 0.9300 . ?
C4 C5 1.366(5) . ?
C4 H4 0.9300 . ?
C5 C6 1.376(5) . ?
C5 H5 0.9300 . ?
C6 C7 1.504(4) . ?
C7 N1 1.457(4) . ?
C7 H7A 0.9700 . ?
C7 H7B 0.9700 . ?
C8 C9 1.378(4) . ?
C8 C13 1.387(4) . ?
C8 N1 1.410(3) . ?
C9 C10 1.382(4) . ?
C9 H9 0.9300 . ?
C10 C11 1.378(4) . ?
C10 H10 0.9300 . ?
C11 C12 1.370(4) . ?
C11 H11 0.9300 . ?
C12 C13 1.373(4) . ?
C12 H12 0.9300 . ?
C13 C14 1.529(4) . ?
C14 C22 1.517(4) . ?
C14 C26 1.529(4) . ?
C14 C15 1.549(4) . ?
C15 O1 1.225(3) . ?
C15 N1 1.360(4) . ?
C16 N2 1.353(4) . ?
C16 C17 1.391(5) . ?
C16 C21 1.416(4) . ?
C17 C18 1.368(6) . ?
C17 H17 0.9300 . ?
C18 C19 1.383(6) . ?
C18 H18 0.9300 . ?
C19 C20 1.369(5) . ?
C19 H19 0.9300 . ?
C20 C21 1.392(4) . ?
C20 H20 0.9300 . ?
C21 C22 1.431(4) . ?
C22 C23 1.353(4) . ?
C23 N2 1.362(4) . ?
C23 H23 0.9300 . ?
C24 C25 1.364(4) . ?
C24 C29 1.383(5) . ?
C24 H24 0.9300 . ?
C25 C26 1.397(4) . ?
C25 H25 0.9300 . ?
C26 C27 1.386(4) . ?
C27 C28 1.377(4) . ?
C27 H27 0.9300 . ?
C28 C29 1.379(4) . ?
C28 H28 0.9300 . ?
C29 N3 1.415(4) . ?
C30 N3 1.347(4) . ?
C30 C33 1.355(5) . ?
C30 C31 1.495(6) . ?
C31 O2 1.193(5) . ?
C31 O3 1.327(5) . ?
C32 O3 1.451(5) . ?
C32 H32A 0.9600 . ?
C32 H32B 0.9600 . ?
C32 H32C 0.9600 . ?
C33 C34 1.419(6) . ?
C33 H33 0.9300 . ?
C34 O4 1.208(5) . ?
C34 O5 1.327(5) . ?
C35 O5 1.436(5) . ?
C35 H35A 0.9600 . ?
C35 H35B 0.9600 . ?
C35 H35C 0.9600 . ?
N2 H2A 0.8600 . ?
N3 H3A 0.8600 . ?

loop_
_geom_hbond_atom_site_label_D
_geom_hbond_atom_site_label_H
_geom_hbond_atom_site_label_A
_geom_hbond_distance_DH
_geom_hbond_distance_HA
_geom_hbond_distance_DA
_geom_hbond_angle_DHA
_geom_hbond_site_symmetry_A
N2 H2A O1 0.86 2.16 2.998(3) 164.3 2
N3 H3A O4 0.86 2.16 2.731(4) 123.3 .
